data_2022062
loop_
_publ_author_name
'Jha, Kunal Kumar'
'Gruza, Barbara'
'Kumar, Prashant'
'Chodkiewicz, Michal Leszek'
'Dominiak, Paulina Maria'

_publ_section_title
;
 TAAM: a reliable and user friendly tool for hydrogen-atom location using
 routine X-ray diffraction data
;
_journal_issue 3
_journal_name_full 'Acta Crystallographica Section B Structural Science, Crystal Engineering and Materials'
_journal_paper_doi 10.1107/S2052520620002917
_journal_volume 76
_journal_year 2020
_chemical_absolute_configuration unk
_chemical_formula_moiety 'C15 H21 N3 O5, 2.63(H2 O)'
_chemical_formula_sum 'C15 H26.269 N3 O7.634'
_chemical_formula_weight 370.81
_space_group_crystal_system monoclinic
_space_group_IT_number 4
_space_group_name_Hall 'P 2yb'
_space_group_name_H-M_alt 'P 1 21 1'
_symmetry_Int_Tables_number 4
_audit_creation_date 2019-09-26
_audit_creation_method
;
Olex2 1.2
(compiled 2018.05.29 svn.r3508 for OlexSys, GUI svn.r5506)
;
_cell_angle_alpha 90
_cell_angle_beta 91.21(2)
_cell_angle_gamma 90
_cell_formula_units_Z 2
_cell_length_a 8.121(4)
_cell_length_b 9.299(6)
_cell_length_c 12.532(5)
_cell_measurement_temperature 9(2)
_cell_volume 946.2(9)
_computing_molecular_graphics 'Olex2 (Dolomanov et al., 2009)'
_computing_publication_material 'Olex2 (Dolomanov et al., 2009)'
_computing_structure_refinement 'olex2.refine (Bourhis et al., 2015)'
_diffrn_ambient_temperature 9(2)
_diffrn_measured_fraction_theta_full 0.9861
_diffrn_measured_fraction_theta_max 0.9861
_diffrn_measurement_device_type 'Huber diffractometer'
_diffrn_radiation_type synchrotron
_diffrn_radiation_wavelength 0.50
_diffrn_reflns_av_R_equivalents 0.0000
_diffrn_reflns_av_unetI/netI 0.0218
_diffrn_reflns_limit_h_max 20
_diffrn_reflns_limit_h_min -20
_diffrn_reflns_limit_k_max 19
_diffrn_reflns_limit_k_min 0
_diffrn_reflns_limit_l_max 30
_diffrn_reflns_limit_l_min 0
_diffrn_reflns_number 14111
_diffrn_reflns_theta_full 26.4950
_diffrn_reflns_theta_max 26.50
_diffrn_reflns_theta_min 1.63
_exptl_absorpt_coefficient_mu 0.105
_exptl_crystal_density_diffrn 1.3015
_exptl_crystal_F_000 396.9402
_refine_diff_density_max 0.0748
_refine_diff_density_min -0.1290
_refine_diff_density_rms 0.0250
_refine_ls_d_res_high 0.7966
_refine_ls_d_res_low 12.5292
_refine_ls_goodness_of_fit_ref 1.2979
_refine_ls_hydrogen_treatment refall
_refine_ls_matrix_type full
_refine_ls_number_constraints 0
_refine_ls_number_parameters 478
_refine_ls_number_reflns 2064
_refine_ls_number_restraints 1
_refine_ls_restrained_S_all 1.2979
_refine_ls_R_factor_all 0.0106
_refine_ls_R_factor_gt 0.0106
_refine_ls_shift/su_max 0.0001
_refine_ls_shift/su_mean 0.0000
_refine_ls_structure_factor_coef Fsqd
_refine_ls_weighting_details 'w=1/[\s^2^(Fo^2^)+(0.0157P)^2^] where P=(Fo^2^+2Fc^2^)/3'
_refine_ls_weighting_scheme calc
_refine_ls_wR_factor_gt 0.0241
_refine_ls_wR_factor_ref 0.0241
_reflns_Friedel_coverage 0.0
_reflns_limit_h_max 10
_reflns_limit_h_min -10
_reflns_limit_k_max 11
_reflns_limit_k_min 0
_reflns_limit_l_max 15
_reflns_limit_l_min 0
_reflns_number_gt 2064
_reflns_number_total 2064
_reflns_threshold_expression I>=2u(I)
_cod_data_source_file 36_TAAM_ANIS_0.8.cif
_cod_data_source_block 36_TAAM_ANIS_0.8
_cod_original_cell_volume 946.2(7)
_cod_original_sg_symbol_Hall ' P 2yb'
_cod_database_code 2022062
_olex2_refinement_description
;
1. Others
 Fixed Sof: O(8)(0.63441) H(8d(0.63441) H(8e(0.63441)
;
_olex2_submission_special_instructions 'No special instructions were received'

loop_
_space_group_symop_id
_space_group_symop_operation_xyz
1 x,y,z
2 -x,y+1/2,-z

loop_
_atom_site_label
_atom_site_type_symbol
_atom_site_fract_x
_atom_site_fract_y
_atom_site_fract_z
_atom_site_U_iso_or_equiv
_atom_site_adp_type
_atom_site_occupancy
_atom_site_refinement_flags_posn
O(1) O 0.06018(6) 0.37997(5) 0.47932(4) 0.00932(10) Uani 1.000000 .
O(2) O 0.00625(6) 0.73288(5) 0.76651(4) 0.00953(10) Uani 1.000000 .
O(3) O 0.17730(5) 0.59347(5) 1.02576(4) 0.01000(10) Uani 1.000000 .
O(4) O -0.02507(5) 0.70214(5) 1.11448(3) 0.00782(9) Uani 1.000000 .
O(5) O 0.61117(6) 1.02723(5) 0.68111(4) 0.01079(10) Uani 1.000000 .
O(6) O 0.32315(7) 0.34157(7) 0.94029(4) 0.01049(10) Uani 1.000000 .
O(7) O 0.58445(7) 1.20857(6) 0.84116(4) 0.01142(10) Uani 1.000000 .
O(8) O 0.71417(11) 1.37648(10) 0.66502(7) 0.01614(17) Uani 0.634410 .
N(1) N 0.04642(8) 0.52285(7) 0.29178(5) 0.00835(10) Uani 1.000000 .
N(2) N 0.04051(7) 0.58477(6) 0.57846(4) 0.00715(10) Uani 1.000000 .
N(3) N -0.03034(6) 0.52217(6) 0.85558(4) 0.00708(10) Uani 1.000000 .
C(1) C -0.02043(8) 0.59732(7) 0.38735(5) 0.00695(12) Uani 1.000000 .
C(2) C 0.03185(7) 0.51065(7) 0.48650(5) 0.00665(12) Uani 1.000000 .
C(3) C 0.08513(7) 0.51216(6) 0.67850(5) 0.00680(12) Uani 1.000000 .
C(4) C 0.01571(7) 0.60015(7) 0.77082(5) 0.00665(12) Uani 1.000000 .
C(5) C -0.10084(8) 0.58974(7) 0.94933(5) 0.00681(11) Uani 1.000000 .
C(6) C 0.03013(8) 0.63130(6) 1.03506(5) 0.00653(11) Uani 1.000000 .
C(7) C -0.20820(8) 0.60629(8) 0.37746(5) 0.01156(13) Uani 1.000000 .
C(8) C -0.23048(9) 0.49020(7) 0.99810(6) 0.01118(13) Uani 1.000000 .
C(20 C 0.27467(8) 0.48930(6) 0.69095(5) 0.00807(12) Uani 1.000000 .
C(21 C 0.37341(7) 0.62724(7) 0.69032(5) 0.00807(12) Uani 1.000000 .
C(22 C 0.40856(8) 0.70202(7) 0.78569(5) 0.01001(12) Uani 1.000000 .
C(23 C 0.49157(8) 0.83434(7) 0.78500(5) 0.01010(12) Uani 1.000000 .
C(24 C 0.53819(8) 0.89356(7) 0.68728(5) 0.00880(12) Uani 1.000000 .
C(25 C 0.50986(8) 0.81826(7) 0.59179(5) 0.00956(12) Uani 1.000000 .
C(26 C 0.42773(8) 0.68592(7) 0.59366(5) 0.00929(12) Uani 1.000000 .
H(1) H 0.0345(13) 0.7027(11) 0.3915(8) 0.024(2) Uani 1.000000 .
H(3a H 0.0277(11) 0.4080(11) 0.6806(7) 0.018(2) Uani 1.000000 .
H(5a H -0.1590(11) 0.6920(11) 0.9216(7) 0.018(2) Uani 1.000000 .
H(7a H -0.2570(13) 0.5015(14) 0.3768(9) 0.035(3) Uani 1.000000 .
H(7b H -0.2561(13) 0.6642(13) 0.4448(8) 0.034(3) Uani 1.000000 .
H(7c H -0.2469(14) 0.6621(13) 0.3019(9) 0.039(3) Uani 1.000000 .
H(8a H -0.1770(13) 0.3896(12) 1.0247(9) 0.031(3) Uani 1.000000 .
H(8b H -0.2880(13) 0.5420(12) 1.0638(9) 0.034(3) Uani 1.000000 .
H(8c H -0.3259(16) 0.4674(15) 0.9394(10) 0.043(3) Uani 1.000000 .
H(1a H 0.0043(16) 0.4200(14) 0.2833(10) 0.029(3) Uani 1.000000 .
H(1b H 0.1705(16) 0.5155(13) 0.2996(8) 0.021(3) Uani 1.000000 .
H(1c H 0.0187(16) 0.5862(14) 0.2240(11) 0.029(3) Uani 1.000000 .
H(2) H 0.0196(14) 0.6915(13) 0.5781(8) 0.026(3) Uani 1.000000 .
H(3) H -0.0221(12) 0.4170(14) 0.8527(8) 0.019(2) Uani 1.000000 .
H(5) H 0.5853(12) 1.0898(13) 0.7420(10) 0.023(3) Uani 1.000000 .
H(2a H 0.3003(13) 0.4303(12) 0.7625(9) 0.028(3) Uani 1.000000 .
H(2b H 0.3097(12) 0.4192(11) 0.6260(8) 0.022(2) Uani 1.000000 .
H(22 H 0.3691(12) 0.6564(12) 0.8596(8) 0.026(3) Uani 1.000000 .
H(23 H 0.5148(13) 0.8906(12) 0.8578(8) 0.030(3) Uani 1.000000 .
H(25 H 0.5467(13) 0.8627(12) 0.5189(8) 0.026(2) Uani 1.000000 .
H(26 H 0.3994(13) 0.6309(12) 0.5179(8) 0.030(3) Uani 1.000000 .
H(6a H 0.2841(14) 0.4310(13) 0.9650(9) 0.019(2) Uani 1.000000 .
H(6b H 0.2269(17) 0.2905(14) 0.9209(10) 0.026(3) Uani 1.000000 .
H(7d H 0.6634(17) 1.1758(14) 0.8918(10) 0.029(3) Uani 1.000000 .
H(7e H 0.5016(17) 1.2566(14) 0.8783(10) 0.028(3) Uani 1.000000 .
H(8d H 0.667(2) 1.336(2) 0.7242(15) 0.024(4) Uani 0.634410 .
H(8e H 0.667(3) 1.469(2) 0.6583(17) 0.038(5) Uani 0.634410 .

loop_
_atom_site_aniso_label
_atom_site_aniso_U_11
_atom_site_aniso_U_22
_atom_site_aniso_U_33
_atom_site_aniso_U_12
_atom_site_aniso_U_13
_atom_site_aniso_U_23
O(1) 0.0168(2) 0.0056(2) 0.0055(2) 0.00116(17) -0.00047(16) -0.00036(16)
O(2) 0.0157(2) 0.0053(2) 0.0076(2) 0.00089(17) 0.00297(17) 0.00059(17)
O(3) 0.0095(2) 0.0106(2) 0.0099(2) 0.00114(16) 0.00001(17) -0.00304(18)
O(4) 0.0106(2) 0.0070(2) 0.0059(2) 0.00131(16) 0.00049(16) -0.00133(16)
O(5) 0.0114(2) 0.0099(2) 0.0110(2) -0.00104(18) 0.00118(18) -0.00178(19)
O(6) 0.0111(3) 0.0103(2) 0.0101(2) 0.0010(2) 0.00159(19) 0.0008(2)
O(7) 0.0125(2) 0.0118(2) 0.0099(2) 0.00030(19) -0.0001(2) -0.00208(19)
O(8) 0.0148(4) 0.0192(5) 0.0145(4) -0.0031(3) 0.0018(3) -0.0005(3)
N(1) 0.0122(3) 0.0074(3) 0.0055(3) 0.0012(2) 0.0013(2) -0.0005(2)
N(2) 0.0105(3) 0.0062(3) 0.0048(2) 0.0001(2) 0.00041(19) 0.0003(2)
N(3) 0.0104(3) 0.0056(2) 0.0053(2) 0.0003(2) 0.00118(19) -0.0005(2)
C(1) 0.0097(3) 0.0058(3) 0.0054(3) 0.0009(2) -0.0004(2) 0.0006(2)
C(2) 0.0099(3) 0.0049(3) 0.0052(3) 0.0002(2) 0.0002(2) 0.0001(2)
C(3) 0.0104(3) 0.0054(3) 0.0047(3) 0.0005(2) 0.0010(2) 0.0001(2)
C(4) 0.0098(3) 0.0049(3) 0.0053(3) 0.0007(2) 0.0006(2) -0.0004(2)
C(5) 0.0092(3) 0.0061(3) 0.0051(3) -0.0004(2) 0.0010(2) -0.0008(2)
C(6) 0.0097(3) 0.0045(2) 0.0055(3) 0.0003(2) 0.0015(2) -0.0001(2)
C(7) 0.0099(3) 0.0131(3) 0.0117(3) 0.0015(2) -0.0000(2) -0.0002(3)
C(8) 0.0127(3) 0.0098(3) 0.0112(3) -0.0040(3) 0.0042(3) -0.0026(3)
C(20 0.0104(3) 0.0069(3) 0.0070(3) 0.0011(2) 0.0010(2) 0.0003(2)
C(21 0.0100(3) 0.0082(3) 0.0061(3) -0.0000(2) 0.0008(2) -0.0005(2)
C(22 0.0132(3) 0.0106(3) 0.0063(3) -0.0011(2) 0.0008(2) -0.0007(2)
C(23 0.0130(3) 0.0104(3) 0.0069(3) -0.0015(2) 0.0006(2) -0.0019(2)
C(24 0.0092(3) 0.0092(3) 0.0080(3) -0.0003(2) 0.0009(2) -0.0018(2)
C(25 0.0129(3) 0.0090(3) 0.0069(3) -0.0018(2) 0.0024(2) -0.0013(2)
C(26 0.0128(3) 0.0088(3) 0.0063(3) -0.0011(2) 0.0021(2) -0.0014(2)
H(1) 0.039(7) 0.006(6) 0.026(6) 0.005(5) -0.009(5) -0.003(5)
H(3a 0.021(5) 0.017(6) 0.017(5) -0.007(5) 0.004(4) 0.006(4)
H(5a 0.020(5) 0.019(6) 0.016(5) 0.003(5) -0.004(4) -0.006(5)
H(7a 0.029(6) 0.034(8) 0.042(7) 0.003(6) 0.001(5) -0.001(6)
H(7b 0.029(6) 0.046(7) 0.027(7) -0.001(6) 0.009(5) -0.006(6)
H(7c 0.040(7) 0.040(7) 0.038(8) 0.010(6) 0.003(6) 0.026(6)
H(8a 0.029(6) 0.020(7) 0.044(7) 0.004(5) 0.008(5) 0.008(5)
H(8b 0.032(7) 0.029(6) 0.041(7) -0.003(6) 0.013(6) -0.010(6)
H(8c 0.048(8) 0.044(8) 0.038(8) -0.020(7) 0.005(7) -0.005(6)
H(1a 0.043(8) 0.000(7) 0.043(9) -0.002(6) -0.002(7) -0.004(6)
H(1b 0.025(8) 0.020(6) 0.017(6) 0.012(6) 0.007(5) 0.004(5)
H(1c 0.034(7) 0.023(7) 0.030(8) -0.004(6) 0.022(6) 0.002(7)
H(2) 0.043(7) 0.014(7) 0.021(6) 0.009(5) -0.005(5) 0.004(5)
H(3) 0.022(6) 0.020(7) 0.016(6) -0.002(5) 0.010(4) -0.004(5)
H(5) 0.011(5) 0.030(7) 0.027(7) 0.005(5) 0.005(5) -0.004(6)
H(2a 0.040(7) 0.023(6) 0.022(6) -0.006(5) -0.003(5) 0.006(5)
H(2b 0.029(6) 0.017(6) 0.019(6) 0.001(5) 0.005(5) -0.004(5)
H(22 0.024(6) 0.035(7) 0.019(6) -0.003(5) 0.002(5) -0.003(5)
H(23 0.031(7) 0.037(7) 0.023(7) 0.003(6) 0.002(5) -0.006(6)
H(25 0.038(7) 0.023(6) 0.019(7) -0.001(5) 0.007(5) 0.003(5)
H(26 0.034(6) 0.039(7) 0.016(6) -0.003(6) 0.005(5) -0.003(5)
H(6a 0.022(6) 0.008(6) 0.028(7) 0.004(5) 0.005(5) -0.006(5)
H(6b 0.028(8) 0.024(7) 0.027(7) 0.001(7) 0.012(6) 0.017(6)
H(7d 0.031(7) 0.040(8) 0.015(6) 0.013(7) 0.004(6) -0.001(6)
H(7e 0.025(8) 0.031(8) 0.029(8) -0.009(6) 0.011(6) -0.006(6)
H(8d 0.035(11) 0.027(11) 0.011(10) -0.010(10) 0.005(8) -0.002(9)
H(8e 0.033(12) 0.018(11) 0.063(16) 0.021(10) 0.008(10) -0.002(11)

loop_
_atom_type_symbol
_atom_type_description
_atom_type_scat_dispersion_real
_atom_type_scat_dispersion_imag
_atom_type_scat_source
_atom_type_scat_dispersion_source
C C 0.00347 0.00161 'Clementi & Roetti, C., At. Data Nucl. Data Tables 1974, 14, (177-478); Clementi & Raimondi, J. Chem. Phys., 1963, 38, (2686-2689)' 'Henke, Gullikson and Davis, At. Data and Nucl. Data Tables, 1993, 54, 2'
H H 0.00000 0.00000 'Clementi & Roetti, C., At. Data Nucl. Data Tables 1974, 14, (177-478); Clementi & Raimondi, J. Chem. Phys., 1963, 38, (2686-2689)' 'Henke, Gullikson and Davis, At. Data and Nucl. Data Tables, 1993, 54, 2'
N N 0.00653 0.00323 'Clementi & Roetti, C., At. Data Nucl. Data Tables 1974, 14, (177-478); Clementi & Raimondi, J. Chem. Phys., 1963, 38, (2686-2689)' 'Henke, Gullikson and Davis, At. Data and Nucl. Data Tables, 1993, 54, 2'
O O 0.01158 0.00611 'Clementi & Roetti, C., At. Data Nucl. Data Tables 1974, 14, (177-478); Clementi & Raimondi, J. Chem. Phys., 1963, 38, (2686-2689)' 'Henke, Gullikson and Davis, At. Data and Nucl. Data Tables, 1993, 54, 2'

loop_
_geom_angle_atom_site_label_1
_geom_angle_atom_site_label_2
_geom_angle_atom_site_label_3
_geom_angle
_geom_angle_site_symmetry_1
_geom_angle_site_symmetry_3
_geom_angle_publ_flag
C(3) N(2) C(2) 120.40(6) . . ?
C(5) N(3) C(4) 121.57(6) . . ?
C(2) C(1) N(1) 107.86(5) . . ?
C(7) C(1) N(1) 109.79(5) . . ?
C(7) C(1) C(2) 110.66(5) . . ?
N(2) C(2) O(1) 123.94(6) . . ?
C(1) C(2) O(1) 120.31(5) . . ?
C(1) C(2) N(2) 115.73(5) . . ?
C(4) C(3) N(2) 108.17(5) . . ?
C(20 C(3) N(2) 112.03(5) . . ?
C(20 C(3) C(4) 112.03(5) . . ?
N(3) C(4) O(2) 123.63(6) . . ?
C(3) C(4) O(2) 121.50(5) . . ?
C(3) C(4) N(3) 114.87(5) . . ?
C(6) C(5) N(3) 113.04(5) . . ?
C(8) C(5) N(3) 110.13(5) . . ?
C(8) C(5) C(6) 109.95(5) . . ?
O(4) C(6) O(3) 124.47(6) . . ?
C(5) C(6) O(3) 120.59(5) . . ?
C(5) C(6) O(4) 114.93(5) . . ?
C(21 C(20 C(3) 113.98(5) . . ?
C(22 C(21 C(20 120.85(5) . . ?
C(26 C(21 C(20 120.58(5) . . ?
C(26 C(21 C(22 118.54(6) . . ?
C(23 C(22 C(21 121.14(6) . . ?
C(24 C(23 C(22 119.24(6) . . ?
C(23 C(24 O(5) 121.80(6) . . ?
C(25 C(24 O(5) 117.72(6) . . ?
C(25 C(24 C(23 120.47(6) . . ?
C(26 C(25 C(24 119.64(6) . . ?
C(25 C(26 C(21 120.87(6) . . ?

loop_
_geom_bond_atom_site_label_1
_geom_bond_atom_site_label_2
_geom_bond_distance
_geom_bond_site_symmetry_2
_geom_bond_publ_flag
O(1) C(2) 1.2404(8) . ?
O(2) C(4) 1.2378(8) . ?
O(3) C(6) 1.2537(8) . ?
O(4) C(6) 1.2823(7) . ?
O(5) C(24 1.3800(8) . ?
N(1) C(1) 1.4953(8) . ?
N(2) C(2) 1.3434(8) . ?
N(2) C(3) 1.4628(8) . ?
N(3) C(4) 1.3456(8) . ?
N(3) C(5) 1.4599(8) . ?
C(1) C(2) 1.5334(8) . ?
C(1) C(7) 1.5296(9) . ?
C(3) C(4) 1.5341(8) . ?
C(3) C(20 1.5584(8) . ?
C(5) C(6) 1.5449(8) . ?
C(5) C(8) 1.5381(9) . ?
C(20 C(21 1.5128(9) . ?
C(21 C(22 1.4067(8) . ?
C(21 C(26 1.4080(8) . ?
C(22 C(23 1.4032(9) . ?
C(23 C(24 1.4020(9) . ?
C(24 C(25 1.4013(9) . ?
C(25 C(26 1.4001(9) . ?
